data_4080736
loop_
_publ_author_name
'Espinosa-Jalapa, Noel \'Angel'
'Hern\'andez-Ortega, Sim\'on'
'Le Goff, Xavier-Fred\'eric'
'Morales-Morales, David'
'Djukic, Jean-Pierre'
'Le Lagadec, Ronan'

_publ_section_title
;
 Coordination of 12-Electron Organometallic Fragments to the Arene Ring of
 Nonsymmetric Group 10 POCOP Pincer Complexes
;
_journal_issue 9
_journal_name_full Organometallics
_journal_page_first 2661
_journal_paper_doi 10.1021/om400147x
_journal_volume 32
_journal_year 2013
_chemical_formula_moiety 'C25 H33 Cl Cr O5 P2 Pt'
_chemical_formula_sum 'C25 H33 Cl Cr O5 P2 Pt'
_chemical_formula_weight 757.99
_chemical_name_systematic
;

 ?

;
_space_group_IT_number 19
_symmetry_cell_setting orthorhombic
_symmetry_space_group_name_Hall 'P 2ac 2ab'
_symmetry_space_group_name_H-M 'P 21 21 21'
_atom_sites_solution_hydrogens geom
_atom_sites_solution_primary direct
_atom_sites_solution_secondary difmap
_audit_creation_method SHELXL-97
_cell_angle_alpha 90.00
_cell_angle_beta 90.00
_cell_angle_gamma 90.00
_cell_formula_units_Z 4
_cell_length_a 11.5738(10)
_cell_length_b 13.6509(12)
_cell_length_c 18.4648(16)
_cell_measurement_reflns_used 9665
_cell_measurement_temperature 298(2)
_cell_measurement_theta_max 25.38
_cell_measurement_theta_min 2.21
_cell_volume 2917.3(4)
_computing_cell_refinement 'SMART V 5.625 (Bruker, 1999)'
_computing_data_collection 'SMART V 5.625 (Bruker, 1999)'
_computing_data_reduction 'SAINT V 6.23A (Bruker, 1999)'
_computing_molecular_graphics 'SHELXTL  (Sheldrick, 2008)'
_computing_publication_material 'SHELXTL  (Sheldrick, 2008)'
_computing_structure_refinement 'SHELXL-97 (Sheldrick, 2008)'
_computing_structure_solution 'SHELXS-97 (Sheldrick, 2008)'
_diffrn_ambient_temperature 298(2)
_diffrn_detector_area_resol_mean 0.83
_diffrn_measured_fraction_theta_full 0.998
_diffrn_measured_fraction_theta_max 0.998
_diffrn_measurement_device_type 'Bruker Smart APEX AXS CCD area detector'
_diffrn_measurement_method 'omega scans'
_diffrn_radiation_monochromator graphite
_diffrn_radiation_source 'fine-focus sealed tube'
_diffrn_radiation_type MoK\a
_diffrn_radiation_wavelength 0.71073
_diffrn_reflns_av_R_equivalents 0.0406
_diffrn_reflns_av_sigmaI/netI 0.0262
_diffrn_reflns_limit_h_max 13
_diffrn_reflns_limit_h_min -13
_diffrn_reflns_limit_k_max 16
_diffrn_reflns_limit_k_min -16
_diffrn_reflns_limit_l_max 22
_diffrn_reflns_limit_l_min -22
_diffrn_reflns_number 32274
_diffrn_reflns_theta_full 25.38
_diffrn_reflns_theta_max 25.38
_diffrn_reflns_theta_min 1.86
_exptl_absorpt_coefficient_mu 5.395
_exptl_absorpt_correction_T_max 0.4862
_exptl_absorpt_correction_T_min 0.3556
_exptl_absorpt_correction_type multi-scan
_exptl_absorpt_process_details 'sadabs, Sheldrick, G. M. (1996)'
_exptl_crystal_colour Orange
_exptl_crystal_density_diffrn 1.726
_exptl_crystal_density_method 'not measured'
_exptl_crystal_description Prism
_exptl_crystal_F_000 1488
_exptl_crystal_size_max 0.35
_exptl_crystal_size_mid 0.20
_exptl_crystal_size_min 0.18
_refine_diff_density_max 0.940
_refine_diff_density_min -0.237
_refine_diff_density_rms 0.081
_refine_ls_abs_structure_details 'Flack H D (1983), Acta Cryst. A39, 876-881'
_refine_ls_abs_structure_Flack -0.001(4)
_refine_ls_extinction_method none
_refine_ls_goodness_of_fit_ref 1.000
_refine_ls_hydrogen_treatment constr
_refine_ls_matrix_type full
_refine_ls_number_parameters 324
_refine_ls_number_reflns 5357
_refine_ls_number_restraints 0
_refine_ls_restrained_S_all 1.000
_refine_ls_R_factor_all 0.0236
_refine_ls_R_factor_gt 0.0214
_refine_ls_shift/su_max 0.005
_refine_ls_shift/su_mean 0.000
_refine_ls_structure_factor_coef Fsqd
_refine_ls_weighting_details 'calc w=1/[\s^2^(Fo^2^)+(0.0309P)^2^] where P=(Fo^2^+2Fc^2^)/3'
_refine_ls_weighting_scheme calc
_refine_ls_wR_factor_gt 0.0488
_refine_ls_wR_factor_ref 0.0497
_reflns_number_gt 5104
_reflns_number_total 5357
_reflns_threshold_expression >2sigma(I)
_cod_data_source_file om400147x_si_002.cif
_cod_data_source_block compound-6c
_cod_database_code 4080736
_solved_by 'Simon Hernandez-Ortega'

loop_
_symmetry_equiv_pos_as_xyz
'x, y, z'
'-x+1/2, -y, z+1/2'
'-x, y+1/2, -z+1/2'
'x+1/2, -y+1/2, -z'

loop_
_atom_site_label
_atom_site_type_symbol
_atom_site_fract_x
_atom_site_fract_y
_atom_site_fract_z
_atom_site_U_iso_or_equiv
_atom_site_adp_type
_atom_site_occupancy
_atom_site_symmetry_multiplicity
_atom_site_calc_flag
_atom_site_refinement_flags
Cr Cr 1.06059(6) 0.85004(5) -0.05267(4) 0.04479(17) Uani 1 1 d .
Pt Pt 0.842526(13) 1.096175(11) 0.181868(8) 0.03709(5) Uani 1 1 d .
Cl Cl 0.83239(13) 1.21116(9) 0.27723(6) 0.0607(3) Uani 1 1 d .
P1 P 0.69859(9) 1.15376(8) 0.11122(6) 0.0385(2) Uani 1 1 d .
P2 P 0.98702(10) 1.00088(8) 0.22526(5) 0.0408(3) Uani 1 1 d .
O1 O 0.7069(2) 1.0871(2) 0.03670(14) 0.0443(7) Uani 1 1 d .
O2 O 1.0038(2) 0.9161(2) 0.16235(13) 0.0449(7) Uani 1 1 d .
O3 O 1.0218(4) 1.0239(3) -0.1476(2) 0.0857(13) Uani 1 1 d .
O4 O 1.2328(4) 0.7712(4) -0.1573(2) 0.1041(16) Uani 1 1 d .
O5 O 1.2613(4) 0.9502(3) 0.0161(3) 0.0941(14) Uani 1 1 d .
C1 C 0.9323(3) 0.9261(3) 0.1028(2) 0.0366(9) Uani 1 1 d .
C2 C 0.8551(4) 1.0026(3) 0.1012(2) 0.0369(9) Uani 1 1 d .
C3 C 0.7850(3) 1.0106(3) 0.0383(2) 0.0378(9) Uani 1 1 d .
C4 C 0.7922(4) 0.9477(3) -0.0191(2) 0.0406(9) Uani 1 1 d .
H4 H 0.7469 0.9571 -0.0601 0.049 Uiso 1 1 calc R
C5 C 0.8800(4) 0.7994(3) -0.0729(2) 0.0485(11) Uani 1 1 d .
H5 H 0.8374 0.8090 -0.1150 0.058 Uiso 1 1 calc R
C6 C 0.9521(5) 0.7191(3) -0.0676(2) 0.0555(12) Uani 1 1 d .
H6 H 0.9549 0.6738 -0.1052 0.067 Uiso 1 1 calc R
C7 C 1.0214(5) 0.7052(3) -0.0056(2) 0.0550(12) Uani 1 1 d .
H7 H 1.0682 0.6501 -0.0018 0.066 Uiso 1 1 calc R
C8 C 1.0195(4) 0.7741(3) 0.0496(2) 0.0474(10) Uani 1 1 d .
H8 H 1.0693 0.7671 0.0888 0.057 Uiso 1 1 calc R
C9 C 0.9430(4) 0.8552(3) 0.0473(2) 0.0399(9) Uani 1 1 d .
C10 C 0.8698(3) 0.8681(3) -0.0147(2) 0.0394(10) Uani 1 1 d .
C11 C 1.0377(5) 0.9561(4) -0.1117(3) 0.0583(13) Uani 1 1 d .
C12 C 1.1649(5) 0.8006(4) -0.1172(3) 0.0662(14) Uani 1 1 d .
C13 C 1.1831(4) 0.9120(4) -0.0097(3) 0.0600(12) Uani 1 1 d .
C14 C 0.7037(4) 1.2784(4) 0.0754(2) 0.0496(11) Uani 1 1 d .
H14 H 0.6965 1.3235 0.1164 0.059 Uiso 1 1 calc R
C15 C 0.8219(5) 1.2945(5) 0.0418(3) 0.0816(18) Uani 1 1 d .
H15A H 0.8287 1.2556 -0.0013 0.122 Uiso 1 1 calc R
H15B H 0.8806 1.2755 0.0757 0.122 Uiso 1 1 calc R
H15C H 0.8310 1.3624 0.0298 0.122 Uiso 1 1 calc R
C16 C 0.6084(5) 1.3017(4) 0.0230(3) 0.0728(15) Uani 1 1 d .
H16A H 0.6178 1.3673 0.0053 0.109 Uiso 1 1 calc R
H16B H 0.5352 1.2961 0.0471 0.109 Uiso 1 1 calc R
H16C H 0.6111 1.2566 -0.0168 0.109 Uiso 1 1 calc R
C17 C 0.5518(4) 1.1315(4) 0.1414(3) 0.0563(13) Uani 1 1 d .
H17 H 0.4998 1.1462 0.1009 0.068 Uiso 1 1 calc R
C18 C 0.5202(5) 1.1990(5) 0.2037(3) 0.0770(17) Uani 1 1 d .
H18A H 0.4407 1.1893 0.2165 0.115 Uiso 1 1 calc R
H18B H 0.5318 1.2659 0.1893 0.115 Uiso 1 1 calc R
H18C H 0.5683 1.1846 0.2447 0.115 Uiso 1 1 calc R
C19 C 0.5373(6) 1.0227(5) 0.1607(4) 0.094(2) Uani 1 1 d .
H19A H 0.5878 1.0064 0.2002 0.141 Uiso 1 1 calc R
H19B H 0.5565 0.9832 0.1194 0.141 Uiso 1 1 calc R
H19C H 0.4587 1.0104 0.1745 0.141 Uiso 1 1 calc R
C20 C 1.1300(4) 1.0547(4) 0.2332(3) 0.0527(12) Uani 1 1 d .
H20 H 1.1274 1.1030 0.2724 0.063 Uiso 1 1 calc R
C21 C 1.1593(5) 1.1086(4) 0.1640(3) 0.0769(16) Uani 1 1 d .
H21A H 1.2317 1.1419 0.1697 0.115 Uiso 1 1 calc R
H21B H 1.0997 1.1554 0.1535 0.115 Uiso 1 1 calc R
H21C H 1.1649 1.0625 0.1248 0.115 Uiso 1 1 calc R
C22 C 1.2226(5) 0.9800(5) 0.2522(4) 0.0804(18) Uani 1 1 d .
H22A H 1.2240 0.9295 0.2160 0.121 Uiso 1 1 calc R
H22B H 1.2058 0.9516 0.2985 0.121 Uiso 1 1 calc R
H22C H 1.2966 1.0118 0.2539 0.121 Uiso 1 1 calc R
C23 C 0.9613(4) 0.9283(3) 0.3061(2) 0.0528(11) Uani 1 1 d .
H23 H 1.0167 0.8740 0.3070 0.063 Uiso 1 1 calc R
C24 C 0.8396(5) 0.8859(4) 0.3034(3) 0.0784(16) Uani 1 1 d .
H24A H 0.8267 0.8459 0.3454 0.118 Uiso 1 1 calc R
H24B H 0.8310 0.8469 0.2605 0.118 Uiso 1 1 calc R
H24C H 0.7844 0.9384 0.3026 0.118 Uiso 1 1 calc R
C25 C 0.9792(5) 0.9904(4) 0.3737(2) 0.0659(15) Uani 1 1 d .
H25A H 0.9328 1.0486 0.3705 0.099 Uiso 1 1 calc R
H25B H 1.0592 1.0084 0.3775 0.099 Uiso 1 1 calc R
H25C H 0.9570 0.9536 0.4157 0.099 Uiso 1 1 calc R

loop_
_atom_site_aniso_label
_atom_site_aniso_U_11
_atom_site_aniso_U_22
_atom_site_aniso_U_33
_atom_site_aniso_U_23
_atom_site_aniso_U_13
_atom_site_aniso_U_12
Cr 0.0486(4) 0.0452(4) 0.0406(4) -0.0028(3) 0.0044(3) 0.0090(3)
Pt 0.03910(8) 0.04000(8) 0.03217(7) -0.00552(7) -0.00480(7) 0.00483(7)
Cl 0.0735(8) 0.0593(7) 0.0492(6) -0.0226(5) -0.0056(6) 0.0057(7)
P1 0.0352(6) 0.0420(6) 0.0383(5) -0.0050(5) -0.0031(4) 0.0055(5)
P2 0.0448(6) 0.0461(6) 0.0313(5) -0.0035(5) -0.0078(5) 0.0063(5)
O1 0.0421(15) 0.0534(17) 0.0373(14) -0.0093(14) -0.0107(12) 0.0112(14)
O2 0.0529(17) 0.0464(17) 0.0355(14) -0.0048(12) -0.0132(12) 0.0148(15)
O3 0.106(3) 0.072(3) 0.079(3) 0.026(2) 0.008(3) 0.009(3)
O4 0.104(4) 0.114(4) 0.095(3) -0.017(3) 0.048(3) 0.028(3)
O5 0.066(3) 0.083(3) 0.133(4) -0.010(3) -0.017(3) -0.007(2)
C1 0.038(2) 0.041(2) 0.0303(19) -0.0001(16) -0.0037(16) 0.0030(17)
C2 0.040(2) 0.038(2) 0.0331(19) -0.0061(16) -0.0018(18) 0.007(2)
C3 0.035(2) 0.043(2) 0.035(2) -0.0027(18) -0.0007(17) 0.0072(18)
C4 0.033(2) 0.054(2) 0.035(2) -0.0051(19) -0.0072(17) 0.002(2)
C5 0.056(3) 0.048(3) 0.042(2) -0.008(2) -0.0040(19) -0.004(2)
C6 0.074(3) 0.045(3) 0.048(3) -0.013(2) 0.002(2) 0.000(3)
C7 0.072(3) 0.039(2) 0.054(3) 0.000(2) 0.007(2) 0.011(2)
C8 0.058(3) 0.043(2) 0.041(2) 0.0008(19) 0.000(2) 0.010(2)
C9 0.044(2) 0.038(2) 0.038(2) 0.0044(18) 0.0008(18) 0.0004(19)
C10 0.039(2) 0.040(2) 0.039(2) -0.0066(17) 0.0011(17) -0.0018(18)
C11 0.066(3) 0.061(3) 0.048(3) 0.002(2) 0.006(2) 0.004(3)
C12 0.067(3) 0.073(3) 0.059(3) -0.005(3) 0.008(3) 0.017(3)
C13 0.051(3) 0.056(3) 0.073(3) -0.005(3) 0.000(2) 0.006(3)
C14 0.053(3) 0.047(3) 0.048(3) 0.000(2) -0.005(2) 0.006(2)
C15 0.066(4) 0.081(4) 0.098(4) 0.025(4) 0.012(3) -0.008(3)
C16 0.072(4) 0.064(3) 0.082(4) 0.011(3) -0.019(3) 0.010(3)
C17 0.036(3) 0.069(3) 0.064(3) -0.011(3) 0.003(2) -0.001(2)
C18 0.058(3) 0.098(4) 0.075(4) -0.021(3) 0.026(3) 0.004(3)
C19 0.079(4) 0.080(4) 0.124(6) -0.008(4) 0.041(4) -0.027(4)
C20 0.053(3) 0.057(3) 0.048(3) -0.005(2) -0.012(2) -0.003(2)
C21 0.071(3) 0.073(4) 0.086(4) 0.013(3) 0.003(3) -0.012(4)
C22 0.044(3) 0.104(5) 0.093(4) 0.013(4) -0.003(3) 0.009(3)
C23 0.060(3) 0.055(3) 0.043(2) 0.004(2) -0.002(2) 0.010(2)
C24 0.089(4) 0.072(3) 0.074(4) 0.018(3) 0.002(3) -0.023(4)
C25 0.071(3) 0.092(4) 0.035(2) -0.003(3) 0.001(2) 0.013(3)

loop_
_atom_type_symbol
_atom_type_description
_atom_type_scat_dispersion_real
_atom_type_scat_dispersion_imag
_atom_type_scat_source
C C 0.0033 0.0016 'International Tables Vol C Tables 4.2.6.8 and 6.1.1.4'
H H 0.0000 0.0000 'International Tables Vol C Tables 4.2.6.8 and 6.1.1.4'
O O 0.0106 0.0060 'International Tables Vol C Tables 4.2.6.8 and 6.1.1.4'
P P 0.1023 0.0942 'International Tables Vol C Tables 4.2.6.8 and 6.1.1.4'
Cl Cl 0.1484 0.1585 'International Tables Vol C Tables 4.2.6.8 and 6.1.1.4'
Cr Cr 0.3209 0.6236 'International Tables Vol C Tables 4.2.6.8 and 6.1.1.4'
Pt Pt -1.7033 8.3905 'International Tables Vol C Tables 4.2.6.8 and 6.1.1.4'

loop_
_geom_angle_atom_site_label_1
_geom_angle_atom_site_label_2
_geom_angle_atom_site_label_3
_geom_angle
C12 Cr C11 90.0(2)
C12 Cr C13 86.6(2)
C11 Cr C13 90.3(2)
C12 Cr C6 89.8(2)
C11 Cr C6 119.0(2)
C13 Cr C6 150.5(2)
C12 Cr C8 121.9(2)
C11 Cr C8 148.17(19)
C13 Cr C8 90.7(2)
C6 Cr C8 66.60(17)
C12 Cr C7 93.6(2)
C11 Cr C7 155.9(2)
C13 Cr C7 113.7(2)
C6 Cr C7 37.32(17)
C8 Cr C7 36.65(16)
C12 Cr C5 113.3(2)
C11 Cr C5 90.5(2)
C13 Cr C5 160.03(19)
C6 Cr C5 36.28(17)
C8 Cr C5 78.23(17)
C7 Cr C5 66.17(18)
C12 Cr C9 158.2(2)
C11 Cr C9 111.63(19)
C13 Cr C9 95.54(19)
C6 Cr C9 77.69(16)
C8 Cr C9 36.67(15)
C7 Cr C9 65.71(16)
C5 Cr C9 65.70(15)
C12 Cr C10 149.6(2)
C11 Cr C10 87.6(2)
C13 Cr C10 123.66(18)
C6 Cr C10 65.36(16)
C8 Cr C10 65.68(16)
C7 Cr C10 77.39(17)
C5 Cr C10 36.48(14)
C9 Cr C10 36.14(14)
C2 Pt P1 80.99(12)
C2 Pt P2 80.80(12)
P1 Pt P2 161.68(4)
C2 Pt Cl 178.23(13)
P1 Pt Cl 99.37(4)
P2 Pt Cl 98.90(4)
O1 P1 C17 102.6(2)
O1 P1 C14 102.07(18)
C17 P1 C14 107.3(2)
O1 P1 Pt 104.29(11)
C17 P1 Pt 117.10(18)
C14 P1 Pt 120.66(16)
O2 P2 C20 103.5(2)
O2 P2 C23 102.44(18)
C20 P2 C23 107.7(2)
O2 P2 Pt 103.90(10)
C20 P2 Pt 117.97(16)
C23 P2 Pt 118.90(17)
C3 O1 P1 115.8(2)
C1 O2 P2 114.9(2)
C2 C1 O2 118.7(3)
C2 C1 C9 124.2(3)
O2 C1 C9 117.2(3)
C1 C2 C3 116.5(3)
C1 C2 Pt 121.7(3)
C3 C2 Pt 121.8(3)
C4 C3 O1 119.9(4)
C4 C3 C2 123.4(4)
O1 C3 C2 116.7(3)
C3 C4 C10 118.6(4)
C6 C5 C10 121.2(4)
C6 C5 Cr 70.6(3)
C10 C5 Cr 75.5(2)
C5 C6 C7 120.5(4)
C5 C6 Cr 73.1(3)
C7 C6 Cr 71.5(3)
C8 C7 C6 119.8(4)
C8 C7 Cr 71.6(3)
C6 C7 Cr 71.2(3)
C7 C8 C9 121.1(4)
C7 C8 Cr 71.7(3)
C9 C8 Cr 75.1(2)
C1 C9 C8 124.5(4)
C1 C9 C10 116.2(4)
C8 C9 C10 119.3(4)
C1 C9 Cr 130.9(3)
C8 C9 Cr 68.3(2)
C10 C9 Cr 73.3(2)
C4 C10 C5 121.0(4)
C4 C10 C9 121.1(4)
C5 C10 C9 117.9(4)
C4 C10 Cr 131.9(3)
C5 C10 Cr 68.1(2)
C9 C10 Cr 70.6(2)
O3 C11 Cr 178.4(5)
O4 C12 Cr 178.2(6)
O5 C13 Cr 178.6(5)
C16 C14 C15 111.7(4)
C16 C14 P1 114.0(4)
C15 C14 P1 108.2(4)
C18 C17 C19 112.6(5)
C18 C17 P1 110.9(4)
C19 C17 P1 109.6(4)
C21 C20 C22 111.3(5)
C21 C20 P2 109.4(3)
C22 C20 P2 112.9(4)
C25 C23 C24 111.4(4)
C25 C23 P2 110.3(3)
C24 C23 P2 109.3(3)

loop_
_geom_bond_atom_site_label_1
_geom_bond_atom_site_label_2
_geom_bond_distance
Cr C12 1.825(5)
Cr C11 1.831(5)
Cr C13 1.832(6)
Cr C6 2.202(5)
Cr C8 2.206(4)
Cr C7 2.206(5)
Cr C5 2.233(5)
Cr C9 2.294(4)
Cr C10 2.330(4)
Pt C2 1.967(3)
Pt P1 2.2572(11)
Pt P2 2.2652(11)
Pt Cl 2.3618(10)
P1 O1 1.652(3)
P1 C17 1.814(5)
P1 C14 1.827(5)
P2 O2 1.651(3)
P2 C20 1.817(5)
P2 C23 1.817(4)
O1 C3 1.382(5)
O2 C1 1.383(4)
O3 C11 1.153(6)
O4 C12 1.152(6)
O5 C13 1.148(6)
C1 C2 1.375(5)
C1 C9 1.415(6)
C2 C3 1.422(6)
C3 C4 1.367(6)
C4 C10 1.412(6)
C5 C6 1.381(7)
C5 C10 1.431(6)
C6 C7 1.410(7)
C7 C8 1.387(6)
C8 C9 1.418(6)
C9 C10 1.435(6)
C14 C16 1.501(7)
C14 C15 1.517(7)
C17 C18 1.519(7)
C17 C19 1.537(8)
C20 C21 1.513(7)
C20 C22 1.520(7)
C23 C25 1.523(6)
C23 C24 1.524(7)
